data_4340829
loop_
_publ_author_name
'Chandrasekaran, P.'
'Greene, Angelique F.'
'Lillich, Karen'
'Capone, Stephen'
'Mague, Joel T.'
'DeBeer, Serena'
'Donahue, James P.'

_publ_section_title
;
 A Structural and Spectroscopic Investigation of Octahedral Platinum
 Bis(dithiolene)phosphine Complexes: Platinum Dithiolene Internal Redox
 Chemistry Induced by Phosphine Association.
;
_journal_issue 17
_journal_name_full 'Inorganic chemistry'
_journal_page_first 9192
_journal_page_last 9205
_journal_paper_doi 10.1021/ic501273b
_journal_volume 53
_journal_year 2014
_chemical_formula_moiety 'C14 H30 P2 Pt S4'
_chemical_formula_sum 'C14 H30 P2 Pt S4'
_chemical_formula_weight 583.65
_chemical_name_systematic
; 
 trans-Bis(trimethylphosphine)bis(but-2-ene-2,3-dithiolato) 
platinum(IV) 
;
_space_group_IT_number 64
_symmetry_cell_setting orthorhombic
_symmetry_space_group_name_Hall '-C 2ac 2'
_symmetry_space_group_name_H-M 'C m c a'
_atom_sites_solution_hydrogens geom
_atom_sites_solution_primary direct
_atom_sites_solution_secondary difmap
_audit_creation_method SHELXL-97
_cell_angle_alpha 90.00
_cell_angle_beta 90.00
_cell_angle_gamma 90.00
_cell_formula_units_Z 4
_cell_length_a 15.543(3)
_cell_length_b 12.222(2)
_cell_length_c 11.3826(18)
_cell_measurement_reflns_used 9916
_cell_measurement_temperature 195(2)
_cell_measurement_theta_max 28.73
_cell_measurement_theta_min 2.62
_cell_volume 2162.3(6)
_computing_cell_refinement 'Bruker SAINT (Bruker-AXS 2008)'
_computing_data_collection 'Bruker APEX2 (Bruker-AXS, 2009)'
_computing_data_reduction 'Bruker SAINT (Bruker-AXS 2008)'
_computing_molecular_graphics 'Bruker SHELXTL(Bruker-AXS 2008a)'
_computing_publication_material 'Bruker SHELXTL(Bruker-AXS 2008a)'
_computing_structure_refinement 'SHELXL-97 (Sheldrick, 2008)'
_computing_structure_solution 'SHELXS-97 (Sheldrick, 2008)'
_diffrn_ambient_temperature 195(2)
_diffrn_measured_fraction_theta_full 0.998
_diffrn_measured_fraction_theta_max 0.998
_diffrn_measurement_device_type 'Bruker APEX-I CCD'
_diffrn_measurement_method '\f and \w scans'
_diffrn_radiation_monochromator graphite
_diffrn_radiation_source 'fine-focus sealed tube'
_diffrn_radiation_type MoK\a
_diffrn_radiation_wavelength 0.71073
_diffrn_reflns_av_R_equivalents 0.0404
_diffrn_reflns_av_sigmaI/netI 0.0163
_diffrn_reflns_limit_h_max 20
_diffrn_reflns_limit_h_min -20
_diffrn_reflns_limit_k_max 16
_diffrn_reflns_limit_k_min -16
_diffrn_reflns_limit_l_max 15
_diffrn_reflns_limit_l_min -15
_diffrn_reflns_number 18292
_diffrn_reflns_theta_full 28.75
_diffrn_reflns_theta_max 28.75
_diffrn_reflns_theta_min 2.62
_exptl_absorpt_coefficient_mu 7.017
_exptl_absorpt_correction_T_max 0.7031
_exptl_absorpt_correction_T_min 0.4718
_exptl_absorpt_correction_type multi-scan
_exptl_absorpt_process_details 'SADABS (Sheldrick, 2008a)'
_exptl_crystal_colour orange
_exptl_crystal_density_diffrn 1.793
_exptl_crystal_density_method 'not measured'
_exptl_crystal_description Plate
_exptl_crystal_F_000 1144
_exptl_crystal_size_max 0.13
_exptl_crystal_size_mid 0.10
_exptl_crystal_size_min 0.05
_refine_diff_density_max 0.857
_refine_diff_density_min -0.712
_refine_diff_density_rms 0.092
_refine_ls_extinction_coef 0.00114(10)
_refine_ls_extinction_expression Fc^*^=kFc[1+0.001xFc^2^\l^3^/sin(2\q)]^-1/4^
_refine_ls_extinction_method SHELXL
_refine_ls_goodness_of_fit_ref 1.076
_refine_ls_hydrogen_treatment constr
_refine_ls_matrix_type full
_refine_ls_number_parameters 57
_refine_ls_number_reflns 1457
_refine_ls_number_restraints 6
_refine_ls_restrained_S_all 1.266
_refine_ls_R_factor_all 0.0203
_refine_ls_R_factor_gt 0.0178
_refine_ls_shift/su_max 0.001
_refine_ls_shift/su_mean 0.000
_refine_ls_structure_factor_coef Fsqd
_refine_ls_weighting_details 'calc w=1/[\s^2^(Fo^2^)+(0.0173P)^2^+6.7524P] where P=(Fo^2^+2Fc^2^)/3'
_refine_ls_weighting_scheme calc
_refine_ls_wR_factor_gt 0.0442
_refine_ls_wR_factor_ref 0.0459
_reflns_number_gt 1301
_reflns_number_total 1457
_reflns_threshold_expression >2\s(I)
_cod_data_source_file ic501273b_si_002.cif
_cod_data_source_block jpd281a
_cod_depositor_comments
;
The following automatic conversions were performed:

'_symmetry_cell_setting' value 'Orthorhombic' changed to
'orthorhombic' according to
/usr/data/users/saulius/crontab/automatic-downloads/rss-feeds/ACS/lib/dictionaries/cif_core.dic
dictionary named 'cif_core.dic' version 2.4.2 from 2011-04-26.

Automatic conversion script
Id: cif_fix_values 2281 2013-09-26 08:29:07Z andrius 

 Adding full bibliography for 4340821--4340833.cif.
;
_cod_original_cell_volume 2162.2(6)
_cod_original_sg_symbol_Hall '-C 2bc 2'
_cod_original_sg_symbol_H-M Cmca
_cod_database_code 4340829

loop_
_symmetry_equiv_pos_as_xyz
'x, y, z'
'-x, -y+1/2, z+1/2'
'-x, y+1/2, -z+1/2'
'x, -y, -z'
'x+1/2, y+1/2, z'
'-x+1/2, -y+1, z+1/2'
'-x+1/2, y+1, -z+1/2'
'x+1/2, -y+1/2, -z'
'-x, -y, -z'
'x, y-1/2, -z-1/2'
'x, -y-1/2, z-1/2'
'-x, y, z'
'-x+1/2, -y+1/2, -z'
'x+1/2, y, -z-1/2'
'x+1/2, -y, z-1/2'
'-x+1/2, y+1/2, z'

loop_
_atom_site_label
_atom_site_type_symbol
_atom_site_fract_x
_atom_site_fract_y
_atom_site_fract_z
_atom_site_U_iso_or_equiv
_atom_site_adp_type
_atom_site_occupancy
_atom_site_symmetry_multiplicity
_atom_site_calc_flag
_atom_site_refinement_flags
Pt1 Pt 1.0000 0.0000 0.0000 0.02488(9) Uani 1 4 d S
S1 S 0.89094(5) -0.11014(6) 0.08304(7) 0.03548(18) Uani 1 1 d .
P1 P 1.0000 0.12277(9) 0.16032(11) 0.0460(3) Uani 1 2 d S
C1 C 0.7958(2) -0.0454(3) 0.0334(3) 0.0388(7) Uani 1 1 d .
C2 C 0.7161(3) -0.1047(3) 0.0737(4) 0.0525(10) Uani 1 1 d .
H2A H 0.6652 -0.0691 0.0403 0.079 Uiso 1 1 calc R
H2B H 0.7128 -0.1025 0.1596 0.079 Uiso 1 1 calc R
H2C H 0.7185 -0.1809 0.0473 0.079 Uiso 1 1 calc R
C3 C 0.9066(5) 0.1115(4) 0.2535(6) 0.117(2) Uani 1 1 d U
H3A H 0.9120 0.1625 0.3195 0.175 Uiso 1 1 calc R
H3B H 0.9022 0.0365 0.2835 0.175 Uiso 1 1 calc R
H3C H 0.8549 0.1292 0.2081 0.175 Uiso 1 1 calc R
C4 C 1.0000 0.2656(3) 0.1235(5) 0.0373(10) Uani 1 2 d S
H4A H 0.9590 0.2788 0.0596 0.056 Uiso 0.50 1 calc PR
H4B H 1.0578 0.2875 0.0982 0.056 Uiso 0.50 1 calc PR
H4C H 0.9832 0.3086 0.1925 0.056 Uiso 0.50 1 calc PR

loop_
_atom_site_aniso_label
_atom_site_aniso_U_11
_atom_site_aniso_U_22
_atom_site_aniso_U_33
_atom_site_aniso_U_23
_atom_site_aniso_U_13
_atom_site_aniso_U_12
Pt1 0.03517(14) 0.01660(12) 0.02287(13) 0.00137(7) 0.000 0.000
S1 0.0435(4) 0.0252(3) 0.0377(4) 0.0052(3) 0.0062(3) -0.0036(3)
P1 0.0906(11) 0.0205(5) 0.0268(6) -0.0023(4) 0.000 0.000
C1 0.0388(17) 0.0379(17) 0.0397(17) -0.0065(15) 0.0034(14) -0.0030(14)
C2 0.0435(19) 0.054(2) 0.060(2) -0.0130(19) 0.0132(18) -0.0099(17)
C3 0.187(5) 0.068(3) 0.095(4) -0.038(3) 0.092(4) -0.052(3)
C4 0.042(2) 0.0236(19) 0.046(3) -0.0047(18) 0.000 0.000

loop_
_atom_type_symbol
_atom_type_description
_atom_type_scat_dispersion_real
_atom_type_scat_dispersion_imag
_atom_type_scat_source
C C 0.0033 0.0016 'International Tables Vol C Tables 4.2.6.8 and 6.1.1.4'
H H 0.0000 0.0000 'International Tables Vol C Tables 4.2.6.8 and 6.1.1.4'
P P 0.1023 0.0942 'International Tables Vol C Tables 4.2.6.8 and 6.1.1.4'
S S 0.1246 0.1234 'International Tables Vol C Tables 4.2.6.8 and 6.1.1.4'
Pt Pt -1.7033 8.3905 'International Tables Vol C Tables 4.2.6.8 and 6.1.1.4'

loop_
_geom_angle_atom_site_label_1
_geom_angle_atom_site_label_2
_geom_angle_atom_site_label_3
_geom_angle
_geom_angle_site_symmetry_1
_geom_angle_site_symmetry_3
S1 Pt1 S1 180.0 . 9_755
S1 Pt1 S1 91.73(4) . 12_755
S1 Pt1 S1 88.28(4) 9_755 12_755
S1 Pt1 S1 88.27(4) . 4
S1 Pt1 S1 91.72(4) 9_755 4
S1 Pt1 S1 180.00(5) 12_755 4
S1 Pt1 P1 86.97(3) . 9_755
S1 Pt1 P1 93.03(3) 9_755 9_755
S1 Pt1 P1 86.97(3) 12_755 9_755
S1 Pt1 P1 93.03(3) 4 9_755
S1 Pt1 P1 93.03(3) . .
S1 Pt1 P1 86.97(3) 9_755 .
S1 Pt1 P1 93.03(3) 12_755 .
S1 Pt1 P1 86.97(3) 4 .
P1 Pt1 P1 180.0 9_755 .
C1 S1 Pt1 102.53(12) . .
C4 P1 C3 102.2(2) . 12_755
C4 P1 C3 102.2(2) . .
C3 P1 C3 107.2(6) 12_755 .
C4 P1 Pt1 115.92(17) . .
C3 P1 Pt1 113.93(19) 12_755 .
C3 P1 Pt1 113.93(19) . .
C1 C1 C2 124.6(2) 4 .
C1 C1 S1 123.32(12) 4 .
C2 C1 S1 112.0(3) . .
C1 C2 H2A 109.5 . .
C1 C2 H2B 109.5 . .
H2A C2 H2B 109.5 . .
C1 C2 H2C 109.5 . .
H2A C2 H2C 109.5 . .
H2B C2 H2C 109.5 . .
P1 C3 H3A 109.5 . .
P1 C3 H3B 109.5 . .
H3A C3 H3B 109.5 . .
P1 C3 H3C 109.5 . .
H3A C3 H3C 109.5 . .
H3B C3 H3C 109.5 . .
P1 C4 H4A 109.5 . .
P1 C4 H4B 109.5 . .
H4A C4 H4B 109.5 . .
P1 C4 H4C 109.5 . .
H4A C4 H4C 109.5 . .
H4B C4 H4C 109.5 . .

loop_
_geom_bond_atom_site_label_1
_geom_bond_atom_site_label_2
_geom_bond_distance
_geom_bond_site_symmetry_2
Pt1 S1 2.3619(8) .
Pt1 S1 2.3620(8) 9_755
Pt1 S1 2.3620(8) 12_755
Pt1 S1 2.3620(8) 4
Pt1 P1 2.3625(12) 9_755
Pt1 P1 2.3625(12) .
S1 C1 1.769(4) .
P1 C4 1.796(4) .
P1 C3 1.802(6) 12_755
P1 C3 1.802(6) .
C1 C1 1.345(7) 4
C1 C2 1.506(5) .
C2 H2A 0.9800 .
C2 H2B 0.9800 .
C2 H2C 0.9800 .
C3 H3A 0.9800 .
C3 H3B 0.9800 .
C3 H3C 0.9800 .
C4 H4A 0.9800 .
C4 H4B 0.9800 .
C4 H4C 0.9800 .
